data_2206774
loop_
_publ_author_name
'Jeitler, James R.'
'Turnbull, Mark M.'

_publ_section_title
;
 Aqua(4'-hydroxy-2,2';6',6''-terpyridyl)copper(II) bis(perchlorate)
;
_journal_coeditor_code OB6569
_journal_issue 9
_journal_name_full 'Acta Crystallographica Section E'
_journal_page_first m1846
_journal_page_last m1848
_journal_paper_doi 10.1107/S1600536805026103
_journal_volume 61
_journal_year 2005
_chemical_formula_iupac '[Cu (C15 H11 N3) (H2 O)] (Cl O4)2'
_chemical_formula_moiety 'C15 H13 Cl2 Cu N3 O10'
_chemical_formula_sum 'C15 H13 Cl2 Cu N3 O10'
_chemical_formula_weight 529.72
_chemical_name_systematic
;
 Aqua(4'-hydroxy-2,2',6',6''-terpyridyl)copper(II) perchlorate
;
_space_group_IT_number 14
_symmetry_cell_setting monoclinic
_symmetry_space_group_name_Hall '-P 2ybc'
_symmetry_space_group_name_H-M 'P 1 21/c 1'
_atom_sites_solution_hydrogens geom
_atom_sites_solution_primary direct
_atom_sites_solution_secondary difmap
_cell_angle_alpha 90.00
_cell_angle_beta 100.19(3)
_cell_angle_gamma 90.00
_cell_formula_units_Z 4
_cell_length_a 8.487(4)
_cell_length_b 11.230(3)
_cell_length_c 19.662(8)
_cell_measurement_reflns_used 17
_cell_measurement_temperature 158(2)
_cell_measurement_theta_max 12.21
_cell_measurement_theta_min 4.86
_cell_volume 1844.4(13)
_computing_cell_refinement XSCANS
_computing_data_collection 'XSCANS (Siemens, 1992)'
_computing_data_reduction 'SHELXTL (Siemens, 1985)'
_computing_molecular_graphics SHELXTL
_computing_publication_material SHELXTL
_computing_structure_refinement 'SHELXL97 (Sheldrick, 1997)'
_computing_structure_solution 'SHELXS97 (Sheldrick, 1997)'
_diffrn_ambient_temperature 158(2)
_diffrn_measured_fraction_theta_full 0.963
_diffrn_measured_fraction_theta_max 0.963
_diffrn_measurement_device_type 'Siemens P4'
_diffrn_measurement_method \w
_diffrn_radiation_monochromator graphite
_diffrn_radiation_source 'fine-focus sealed tube'
_diffrn_radiation_type MoK\a
_diffrn_radiation_wavelength 0.71073
_diffrn_reflns_av_R_equivalents 0.0580
_diffrn_reflns_av_sigmaI/netI 0.1490
_diffrn_reflns_limit_h_max 1
_diffrn_reflns_limit_h_min -9
_diffrn_reflns_limit_k_max 12
_diffrn_reflns_limit_k_min 0
_diffrn_reflns_limit_l_max 22
_diffrn_reflns_limit_l_min -20
_diffrn_reflns_number 2982
_diffrn_reflns_theta_full 24.00
_diffrn_reflns_theta_max 24.00
_diffrn_reflns_theta_min 2.10
_diffrn_standards_decay_% 5.82
_diffrn_standards_interval_count 397
_diffrn_standards_number 3
_exptl_absorpt_coefficient_mu 1.540
_exptl_absorpt_correction_T_max 0.926
_exptl_absorpt_correction_T_min 0.634
_exptl_absorpt_correction_type psi-scan
_exptl_absorpt_process_details '(SHELXTL; Sheldrick, 1985)'
_exptl_crystal_colour blue
_exptl_crystal_density_diffrn 1.908
_exptl_crystal_density_method 'not measured'
_exptl_crystal_description plate
_exptl_crystal_F_000 1068
_exptl_crystal_size_max .65
_exptl_crystal_size_mid .22
_exptl_crystal_size_min .05
_refine_diff_density_max 0.968
_refine_diff_density_min -0.756
_refine_ls_extinction_method none
_refine_ls_goodness_of_fit_ref 0.850
_refine_ls_hydrogen_treatment mixed
_refine_ls_matrix_type full
_refine_ls_number_parameters 289
_refine_ls_number_reflns 2788
_refine_ls_number_restraints 12
_refine_ls_restrained_S_all 0.850
_refine_ls_R_factor_all 0.1166
_refine_ls_R_factor_gt 0.0575
_refine_ls_shift/su_max 0.000
_refine_ls_shift/su_mean 0.000
_refine_ls_structure_factor_coef Fsqd
_refine_ls_weighting_details 'calc w = 1/[\s^2^(Fo^2^)+(0.0591P)^2^] where P = (Fo^2^+2Fc^2^)/3'
_refine_ls_weighting_scheme calc
_refine_ls_wR_factor_gt 0.1218
_refine_ls_wR_factor_ref 0.1367
_reflns_number_gt 1455
_reflns_number_total 2788
_reflns_threshold_expression I>2\s(I)
_cod_data_source_file ob6569.cif
_cod_data_source_block I
_cod_depositor_comments
;
The following automatic conversions were performed:
'_symmetry_cell_setting' value 'Monoclinic' changed to 'monoclinic'
according to '/home/saulius/struct/CIF-dictionaries/cif_core.dic'
dictionary named 'cif_core.dic' version 2.4.1 from 2010-06-29.

Automatic conversion script
Id: cif_fix_enum 1527 2010-12-29 10:47:43Z saulius 

The following automatic conversions were performed:

'_symmetry_cell_setting' value 'Monoclinic' changed to 'monoclinic'
according to /home/saulius/struct/CIF-dictionaries/cif_core.dic
dictionary named 'cif_core.dic' version 2.4.1 from 2010-06-29.

Automatic conversion script
Id: cif_fix_values 1715 2011-07-08 13:25:40Z adriana 
;
_cod_original_sg_symbol_H-M 'P 21/c'
_cod_database_code 2206774
_cod_database_fobs_code 2206774

loop_
_symmetry_equiv_pos_as_xyz
'x, y, z'
'-x, y+1/2, -z+1/2'
'-x, -y, -z'
'x, -y-1/2, z-1/2'

loop_
_atom_site_label
_atom_site_fract_x
_atom_site_fract_y
_atom_site_fract_z
_atom_site_U_iso_or_equiv
_atom_site_adp_type
_atom_site_calc_flag
_atom_site_refinement_flags
_atom_site_occupancy
_atom_site_type_symbol
Cu 0.16187(12) -0.19260(10) 0.35796(5) 0.0207(3) Uani d . 1 Cu
N1 -0.0418(8) -0.2663(6) 0.3777(4) 0.0186(17) Uani d . 1 N
C2 -0.1791(9) -0.2830(7) 0.3328(4) 0.022(2) Uani d . 1 C
H2 -0.1860 -0.2554 0.2867 0.026 Uiso calc R 1 H
C3 -0.3100(10) -0.3386(7) 0.3511(5) 0.027(2) Uani d . 1 C
H3 -0.4060 -0.3480 0.3185 0.032 Uiso calc R 1 H
C4 -0.2991(10) -0.3806(8) 0.4182(5) 0.025(2) Uani d . 1 C
H4 -0.3878 -0.4193 0.4320 0.030 Uiso calc R 1 H
C5 -0.1555(9) -0.3654(7) 0.4653(5) 0.023(2) Uani d . 1 C
H5 -0.1448 -0.3933 0.5115 0.028 Uiso calc R 1 H
C6 -0.0310(9) -0.3088(7) 0.4426(4) 0.0195(19) Uani d . 1 C
N7 0.2302(8) -0.2323(5) 0.4533(3) 0.0161(16) Uani d . 1 N
C7 0.1279(9) -0.2902(7) 0.4866(4) 0.0176(19) Uani d . 1 C
C8 0.1777(9) -0.3273(7) 0.5529(5) 0.024(2) Uani d . 1 C
H8 0.1051 -0.3669 0.5769 0.029 Uiso calc R 1 H
C9 0.3346(10) -0.3073(8) 0.5855(4) 0.024(2) Uani d U 1 C
O9 0.3801(7) -0.3484(6) 0.6493(3) 0.0328(18) Uani d . 1 O
H9 0.472(10) -0.350(9) 0.665(5) 0.039 Uiso d . 1 H
C10 0.4396(10) -0.2496(8) 0.5486(4) 0.024(2) Uani d . 1 C
H10 0.5485 -0.2369 0.5687 0.029 Uiso calc R 1 H
C11 0.3812(9) -0.2122(7) 0.4833(4) 0.0174(19) Uani d U 1 C
C12 0.4695(9) -0.1434(7) 0.4366(4) 0.018(2) Uani d . 1 C
C13 0.6207(9) -0.0939(8) 0.4572(5) 0.025(2) Uani d . 1 C
H13 0.6758 -0.1036 0.5033 0.030 Uiso calc R 1 H
C14 0.6899(10) -0.0308(8) 0.4101(5) 0.026(2) Uani d . 1 C
H14 0.7939 0.0023 0.4232 0.031 Uiso calc R 1 H
C15 0.6079(10) -0.0163(8) 0.3445(5) 0.027(2) Uani d . 1 C
H15 0.6525 0.0286 0.3116 0.033 Uiso calc R 1 H
C16 0.4569(10) -0.0688(8) 0.3265(5) 0.027(2) Uani d . 1 C
H16 0.4022 -0.0616 0.2802 0.032 Uiso calc R 1 H
N17 0.3856(8) -0.1289(6) 0.3719(4) 0.0221(17) Uani d . 1 N
O10 0.1055(8) -0.1677(6) 0.2590(3) 0.0287(17) Uani d . 1 O
H10A 0.113(11) -0.222(8) 0.234(5) 0.034 Uiso d . 1 H
H10B 0.091(11) -0.102(8) 0.242(5) 0.034 Uiso d . 1 H
Cl1 0.0752(3) 0.1095(2) 0.35891(12) 0.0271(6) Uani d . 1 Cl
O1 0.0744(8) 0.0038(6) 0.3973(4) 0.059(2) Uani d . 1 O
O3 0.1609(8) 0.1992(7) 0.3996(4) 0.067(2) Uani d . 1 O
O5 -0.0827(7) 0.1521(6) 0.3350(3) 0.0465(19) Uani d . 1 O
O7 0.1533(10) 0.0880(7) 0.3005(4) 0.076(3) Uani d . 1 O
Cl2 0.2448(2) -0.50559(19) 0.34697(11) 0.0205(5) Uani d . 1 Cl
O2 0.0769(7) -0.5214(5) 0.3457(3) 0.0265(15) Uani d . 1 O
O4 0.3287(7) -0.5140(5) 0.4162(3) 0.0276(15) Uani d . 1 O
O6 0.3020(6) -0.5957(5) 0.3054(3) 0.0268(15) Uani d . 1 O
O8 0.2728(7) -0.3911(5) 0.3186(3) 0.0280(15) Uani d . 1 O

loop_
_atom_site_aniso_label
_atom_site_aniso_U_11
_atom_site_aniso_U_22
_atom_site_aniso_U_33
_atom_site_aniso_U_12
_atom_site_aniso_U_13
_atom_site_aniso_U_23
Cu 0.0198(5) 0.0225(6) 0.0206(6) -0.0011(5) 0.0054(4) 0.0024(6)
N1 0.018(4) 0.009(4) 0.029(4) 0.006(3) 0.005(3) 0.008(3)
C2 0.023(5) 0.019(5) 0.021(5) 0.003(4) 0.000(4) 0.007(4)
C3 0.017(5) 0.015(5) 0.048(6) 0.001(4) 0.004(4) -0.007(5)
C4 0.021(5) 0.024(6) 0.032(6) -0.009(4) 0.010(4) 0.005(5)
C5 0.024(5) 0.018(5) 0.032(5) 0.002(4) 0.019(4) 0.002(4)
C6 0.027(4) 0.009(4) 0.026(5) 0.005(4) 0.015(4) 0.008(4)
N7 0.021(4) 0.008(4) 0.021(4) 0.001(3) 0.010(3) -0.003(3)
C7 0.023(4) 0.009(5) 0.023(5) 0.001(4) 0.011(4) 0.000(4)
C8 0.024(5) 0.015(5) 0.036(6) 0.000(4) 0.009(4) -0.002(4)
C9 0.035(4) 0.014(4) 0.022(4) 0.010(4) 0.005(4) 0.005(4)
O9 0.021(3) 0.051(5) 0.026(4) 0.005(3) 0.004(3) 0.006(3)
C10 0.022(5) 0.021(5) 0.029(6) 0.002(4) 0.005(4) -0.006(4)
C11 0.013(4) 0.014(4) 0.024(4) 0.009(3) 0.003(3) -0.003(4)
C12 0.016(4) 0.018(5) 0.022(5) 0.003(4) 0.009(4) 0.005(4)
C13 0.021(5) 0.024(5) 0.028(5) 0.002(4) 0.000(4) -0.002(5)
C14 0.022(5) 0.028(6) 0.029(6) -0.007(4) 0.006(4) -0.006(5)
C15 0.026(5) 0.021(5) 0.038(6) -0.005(4) 0.013(5) -0.008(5)
C16 0.032(5) 0.027(6) 0.022(5) 0.002(5) 0.005(4) -0.007(4)
N17 0.017(4) 0.020(4) 0.032(5) 0.003(3) 0.011(4) 0.000(4)
O10 0.039(4) 0.020(4) 0.028(4) 0.000(3) 0.008(3) 0.005(3)
Cl1 0.0295(12) 0.0191(13) 0.0321(13) 0.0024(11) 0.0037(10) -0.0012(11)
O1 0.047(4) 0.047(5) 0.088(6) -0.009(4) 0.027(4) 0.033(5)
O3 0.059(5) 0.045(5) 0.084(6) -0.017(4) -0.023(4) 0.005(5)
O5 0.026(4) 0.058(5) 0.054(5) 0.000(3) 0.002(3) 0.022(4)
O7 0.113(7) 0.055(5) 0.078(6) 0.042(5) 0.063(6) 0.021(5)
Cl2 0.0228(11) 0.0189(12) 0.0205(12) -0.0003(10) 0.0054(9) 0.0005(10)
O2 0.027(3) 0.017(4) 0.039(4) -0.002(3) 0.013(3) -0.009(3)
O4 0.031(3) 0.034(4) 0.016(3) -0.001(3) -0.002(3) -0.002(3)
O6 0.029(3) 0.021(3) 0.031(4) 0.004(3) 0.006(3) -0.010(3)
O8 0.032(3) 0.025(4) 0.029(4) 0.001(3) 0.010(3) 0.007(3)

loop_
_atom_type_symbol
_atom_type_description
_atom_type_scat_dispersion_real
_atom_type_scat_dispersion_imag
_atom_type_scat_source
C C 0.0033 0.0016 'International Tables Vol C Tables 4.2.6.8 and 6.1.1.4'
H H 0.0000 0.0000 'International Tables Vol C Tables 4.2.6.8 and 6.1.1.4'
N N 0.0061 0.0033 'International Tables Vol C Tables 4.2.6.8 and 6.1.1.4'
O O 0.0106 0.0060 'International Tables Vol C Tables 4.2.6.8 and 6.1.1.4'
Cl Cl 0.1484 0.1585 'International Tables Vol C Tables 4.2.6.8 and 6.1.1.4'
Cu Cu 0.3201 1.2651 'International Tables Vol C Tables 4.2.6.8 and 6.1.1.4'

loop_
_geom_angle_atom_site_label_1
_geom_angle_atom_site_label_2
_geom_angle_atom_site_label_3
_geom_angle
_geom_angle_publ_flag
N7 Cu O10 173.7(3) y
N7 Cu N17 80.4(3) y
O10 Cu N17 98.4(3) y
N7 Cu N1 80.6(3) y
O10 Cu N1 100.7(3) y
N17 Cu N1 161.0(3) y
C2 N1 C6 118.5(7) ?
C2 N1 Cu 127.1(6) ?
C6 N1 Cu 114.2(5) ?
N1 C2 C3 122.5(8) ?
N1 C2 H2 118.7 ?
C3 C2 H2 118.7 ?
C2 C3 C4 118.8(8) ?
C2 C3 H3 120.6 ?
C4 C3 H3 120.6 ?
C3 C4 C5 119.3(7) ?
C3 C4 H4 120.4 ?
C5 C4 H4 120.4 ?
C6 C5 C4 118.0(8) ?
C6 C5 H5 121.0 ?
C4 C5 H5 121.0 ?
N1 C6 C5 122.9(8) ?
N1 C6 C7 113.9(7) ?
C5 C6 C7 123.2(7) ?
C11 N7 C7 121.3(7) ?
C11 N7 Cu 119.7(5) ?
C7 N7 Cu 118.7(5) ?
N7 C7 C8 119.8(8) ?
N7 C7 C6 112.5(7) ?
C8 C7 C6 127.7(7) ?
C7 C8 C9 120.1(8) ?
C7 C8 H8 120.0 ?
C9 C8 H8 120.0 ?
O9 C9 C8 118.3(8) ?
O9 C9 C10 122.9(8) ?
C8 C9 C10 118.7(8) ?
C9 O9 H9 118(7) ?
C11 C10 C9 118.2(8) ?
C11 C10 H10 120.9 ?
C9 C10 H10 120.9 ?
N7 C11 C10 121.8(7) ?
N7 C11 C12 111.3(7) ?
C10 C11 C12 126.8(7) ?
N17 C12 C13 122.0(7) ?
N17 C12 C11 113.6(7) ?
C13 C12 C11 124.4(8) ?
C14 C13 C12 119.5(8) ?
C14 C13 H13 120.3 ?
C12 C13 H13 120.3 ?
C15 C14 C13 119.4(8) ?
C15 C14 H14 120.3 ?
C13 C14 H14 120.3 ?
C14 C15 C16 118.8(9) ?
C14 C15 H15 120.6 ?
C16 C15 H15 120.6 ?
N17 C16 C15 122.9(8) ?
N17 C16 H16 118.6 ?
C15 C16 H16 118.6 ?
C16 N17 C12 117.4(7) ?
C16 N17 Cu 128.0(6) ?
C12 N17 Cu 114.5(5) ?
Cu O10 H10A 118(7) ?
Cu O10 H10B 122(7) ?
H10A O10 H10B 119(9) ?
O3 Cl1 O1 110.5(5) ?
O3 Cl1 O5 108.0(4) ?
O1 Cl1 O5 111.5(4) ?
O3 Cl1 O7 107.9(5) ?
O1 Cl1 O7 109.4(5) ?
O5 Cl1 O7 109.4(5) ?
O4 Cl2 O2 109.7(4) ?
O4 Cl2 O8 110.0(4) ?
O2 Cl2 O8 109.7(4) ?
O4 Cl2 O6 109.6(4) ?
O2 Cl2 O6 109.7(3) ?
O8 Cl2 O6 108.2(3) ?

loop_
_geom_bond_atom_site_label_1
_geom_bond_atom_site_label_2
_geom_bond_distance
_geom_bond_publ_flag
Cu N7 1.914(7) y
Cu O10 1.940(7) y
Cu N17 2.002(7) y
Cu N1 2.015(6) y
N1 C2 1.345(10) ?
N1 C6 1.349(10) ?
C2 C3 1.376(10) ?
C2 H2 0.9500 ?
C3 C4 1.388(12) ?
C3 H3 0.9500 ?
C4 C5 1.406(12) ?
C4 H4 0.9500 ?
C5 C6 1.373(10) ?
C5 H5 0.9500 ?
C6 C7 1.483(11) ?
N7 C11 1.332(10) ?
N7 C7 1.344(9) ?
C7 C8 1.362(11) ?
C8 C9 1.390(11) ?
C8 H8 0.9500 ?
C9 O9 1.328(10) ?
C9 C10 1.403(11) ?
O9 H9 0.79(9) ?
C10 C11 1.359(11) ?
C10 H10 0.9500 ?
C11 C12 1.497(10) ?
C12 N17 1.354(10) ?
C12 C13 1.391(11) ?
C13 C14 1.377(11) ?
C13 H13 0.9500 ?
C14 C15 1.362(12) ?
C14 H14 0.9500 ?
C15 C16 1.398(11) ?
C15 H15 0.9500 ?
C16 N17 1.345(10) ?
C16 H16 0.9500 ?
O10 H10A 0.79(9) ?
O10 H10B 0.80(9) ?
Cl1 O3 1.406(7) ?
Cl1 O1 1.407(7) ?
Cl1 O5 1.423(6) ?
Cl1 O7 1.444(7) ?
Cl2 O4 1.423(6) ?
Cl2 O2 1.432(6) ?
Cl2 O8 1.438(6) ?
Cl2 O6 1.438(6) ?

loop_
_geom_hbond_atom_site_label_D
_geom_hbond_atom_site_label_H
_geom_hbond_atom_site_label_A
_geom_hbond_site_symmetry_A
_geom_hbond_distance_DH
_geom_hbond_distance_HA
_geom_hbond_distance_DA
_geom_hbond_angle_DHA
_geom_hbond_publ_flag
O9 H9 O6 3_646 0.79(9) 2.00(9) 2.760(8) 163(10) y
O10 H10A O5 2_545 0.79(9) 1.95(9) 2.725(9) 167(10) y
O10 H10B O7 . 0.80(9) 2.44(9) 2.993(10) 127(8) y
O10 H10B O2 2 0.80(9) 2.23(9) 2.864(9) 136(9) y

loop_
_geom_torsion_atom_site_label_1
_geom_torsion_atom_site_label_2
_geom_torsion_atom_site_label_3
_geom_torsion_atom_site_label_4
_geom_torsion
N7 Cu N1 C2 -178.0(7)
O10 Cu N1 C2 -4.3(7)
N17 Cu N1 C2 177.4(7)
N7 Cu N1 C6 -2.2(6)
O10 Cu N1 C6 171.6(6)
N17 Cu N1 C6 -6.7(12)
C6 N1 C2 C3 1.8(12)
Cu N1 C2 C3 177.5(6)
N1 C2 C3 C4 -1.0(13)
C2 C3 C4 C5 0.0(13)
C3 C4 C5 C6 0.0(12)
C2 N1 C6 C5 -1.8(12)
Cu N1 C6 C5 -178.0(6)
C2 N1 C6 C7 177.4(7)
Cu N1 C6 C7 1.2(9)
C4 C5 C6 N1 0.9(13)
C4 C5 C6 C7 -178.2(8)
N17 Cu N7 C11 -4.7(6)
N1 Cu N7 C11 176.9(6)
N17 Cu N7 C7 -178.6(6)
N1 Cu N7 C7 2.9(6)
C11 N7 C7 C8 1.3(11)
Cu N7 C7 C8 175.1(6)
C11 N7 C7 C6 -176.9(7)
Cu N7 C7 C6 -3.0(9)
N1 C6 C7 N7 1.1(10)
C5 C6 C7 N7 -179.8(7)
N1 C6 C7 C8 -176.9(8)
C5 C6 C7 C8 2.3(13)
N7 C7 C8 C9 -1.1(12)
C6 C7 C8 C9 176.7(8)
C7 C8 C9 O9 -177.7(8)
C7 C8 C9 C10 -0.6(13)
O9 C9 C10 C11 179.2(8)
C8 C9 C10 C11 2.2(12)
C7 N7 C11 C10 0.4(11)
Cu N7 C11 C10 -173.3(6)
C7 N7 C11 C12 -178.3(7)
Cu N7 C11 C12 7.9(8)
C9 C10 C11 N7 -2.2(12)
C9 C10 C11 C12 176.4(8)
N7 C11 C12 N17 -7.6(10)
C10 C11 C12 N17 173.7(8)
N7 C11 C12 C13 169.9(8)
C10 C11 C12 C13 -8.8(13)
N17 C12 C13 C14 -1.7(13)
C11 C12 C13 C14 -179.1(8)
C12 C13 C14 C15 1.1(13)
C13 C14 C15 C16 -1.6(13)
C14 C15 C16 N17 2.9(13)
C15 C16 N17 C12 -3.5(12)
C15 C16 N17 Cu 172.2(6)
C13 C12 N17 C16 2.9(12)
C11 C12 N17 C16 -179.5(7)
C13 C12 N17 Cu -173.4(6)
C11 C12 N17 Cu 4.2(8)
N7 Cu N17 C16 -176.0(7)
O10 Cu N17 C16 10.3(7)
N1 Cu N17 C16 -171.4(7)
N7 Cu N17 C12 -0.2(6)
O10 Cu N17 C12 -173.9(6)
N1 Cu N17 C12 4.4(12)
